data_7708266
loop_
_publ_author_name
'Eder, Wolfgang'
'Himmelbauer, Daniel'
'St\"oger, Berthold'
'Veiros, Luis F.'
'Pignitter, Marc'
'Kirchner, Karl'

_publ_section_title
;
 Manganese and Iron PCP Pincer Complexes -- The Influence of Sterics on
 Structure and Reactivity
;
_journal_name_full 'Dalton Transactions'
_journal_paper_doi 10.1039/D1DT02407H
_journal_year 2021
_chemical_formula_sum 'C22 H35 Br Fe O2 P2'
_chemical_formula_weight 529.20
_space_group_crystal_system orthorhombic
_space_group_IT_number 61
_space_group_name_Hall '-P 2ac 2ab'
_space_group_name_H-M_alt 'P b c a'
_atom_sites_solution_hydrogens geom
_audit_creation_method SHELXL-2014/7
_audit_update_record
;
2021-07-16 deposited with the CCDC.	2021-09-06 downloaded from the CCDC.
;
_cell_angle_alpha 90
_cell_angle_beta 90
_cell_angle_gamma 90
_cell_formula_units_Z 8
_cell_length_a 16.2190(15)
_cell_length_b 13.5863(12)
_cell_length_c 21.3867(19)
_cell_measurement_reflns_used 9973
_cell_measurement_temperature 100
_cell_measurement_theta_max 32.26
_cell_measurement_theta_min 2.17
_cell_volume 4712.7(7)
_computing_structure_refinement 'SHELXL-2014/7 (Sheldrick, 2014)'
_diffrn_ambient_temperature 100
_diffrn_measured_fraction_theta_full 1.000
_diffrn_measured_fraction_theta_max 0.999
_diffrn_measurement_device 'four-circle diffractometer'
_diffrn_measurement_device_type 'Bruker KAPPA APEX II CCD'
_diffrn_measurement_method '\w- and \f-scans'
_diffrn_radiation_monochromator graphite
_diffrn_radiation_type MoK\a
_diffrn_radiation_wavelength 0.71073
_diffrn_reflns_av_R_equivalents 0.0700
_diffrn_reflns_av_unetI/netI 0.0454
_diffrn_reflns_Laue_measured_fraction_full 1.000
_diffrn_reflns_Laue_measured_fraction_max 0.999
_diffrn_reflns_limit_h_max 24
_diffrn_reflns_limit_h_min -24
_diffrn_reflns_limit_k_max 12
_diffrn_reflns_limit_k_min -20
_diffrn_reflns_limit_l_max 32
_diffrn_reflns_limit_l_min -32
_diffrn_reflns_number 58434
_diffrn_reflns_point_group_measured_fraction_full 1.000
_diffrn_reflns_point_group_measured_fraction_max 0.999
_diffrn_reflns_theta_full 25.242
_diffrn_reflns_theta_max 32.602
_diffrn_reflns_theta_min 2.175
_exptl_absorpt_coefficient_mu 2.487
_exptl_absorpt_correction_T_max 0.269
_exptl_absorpt_correction_T_min 0.182
_exptl_absorpt_correction_type multi-scan
_exptl_absorpt_process_details SADABS
_exptl_crystal_colour yellow
_exptl_crystal_density_diffrn 1.492
_exptl_crystal_description block
_exptl_crystal_F_000 2192
_exptl_crystal_size_max 0.52
_exptl_crystal_size_mid 0.24
_exptl_crystal_size_min 0.10
_refine_diff_density_max 0.645
_refine_diff_density_min -0.493
_refine_diff_density_rms 0.096
_refine_ls_extinction_method none
_refine_ls_goodness_of_fit_ref 1.019
_refine_ls_hydrogen_treatment constr
_refine_ls_matrix_type full
_refine_ls_number_parameters 261
_refine_ls_number_reflns 8605
_refine_ls_number_restraints 0
_refine_ls_restrained_S_all 1.019
_refine_ls_R_factor_all 0.0638
_refine_ls_R_factor_gt 0.0318
_refine_ls_shift/su_max 0.001
_refine_ls_shift/su_mean 0.000
_refine_ls_structure_factor_coef Fsqd
_refine_ls_weighting_details 'w=1/[\s^2^(Fo^2^)+(0.0335P)^2^+1.6157P] where P=(Fo^2^+2Fc^2^)/3'
_refine_ls_weighting_scheme calc
_refine_ls_wR_factor_gt 0.0672
_refine_ls_wR_factor_ref 0.0787
_reflns_Friedel_coverage 0.000
_reflns_number_gt 6117
_reflns_number_total 8605
_reflns_threshold_expression 'I > 2\s(I)'
_cod_data_source_file d1dt02407h2.cif
_cod_data_source_block 4
_cod_database_code 7708266
_shelx_shelxl_version_number 2014/7
_shelx_space_group_comment
;
The symmetry employed for this shelxl refinement is uniquely defined
by the following loop, which should always be used as a source of
symmetry information in preference to the above space-group names.
They are only intended as comments.
;
_shelx_estimated_absorpt_t_min 0.358
_shelx_estimated_absorpt_t_max 0.789

loop_
_space_group_symop_operation_xyz
'x, y, z'
'-x+1/2, -y, z+1/2'
'-x, y+1/2, -z+1/2'
'x+1/2, -y+1/2, -z'
'-x, -y, -z'
'x-1/2, y, -z-1/2'
'x, -y-1/2, z-1/2'
'-x-1/2, y-1/2, z'

loop_
_atom_site_label
_atom_site_type_symbol
_atom_site_fract_x
_atom_site_fract_y
_atom_site_fract_z
_atom_site_U_iso_or_equiv
_atom_site_adp_type
_atom_site_occupancy
_atom_site_site_symmetry_order
_atom_site_calc_flag
_atom_site_refinement_flags_posn
_atom_site_refinement_flags_adp
_atom_site_refinement_flags_occupancy
_atom_site_disorder_assembly
_atom_site_disorder_group
Br1 Br 0.54127(2) 0.15459(2) 0.62733(2) 0.01833(5) Uani 1 1 d . . . . .
C1 C 0.37396(10) 0.27082(14) 0.68102(8) 0.0149(3) Uani 1 1 d . . . . .
P1 P 0.51100(3) 0.39010(3) 0.68340(2) 0.01358(9) Uani 1 1 d . . . . .
O1 O 0.56858(8) 0.34879(10) 0.50750(6) 0.0219(3) Uani 1 1 d . . . . .
Fe1 Fe 0.44942(2) 0.30094(2) 0.60737(2) 0.01118(5) Uani 1 1 d . . . . .
C2 C 0.36926(11) 0.33507(14) 0.73265(8) 0.0169(3) Uani 1 1 d . . . . .
O2 O 0.34502(8) 0.46706(10) 0.57938(7) 0.0237(3) Uani 1 1 d . . . . .
P2 P 0.36456(3) 0.19132(3) 0.55935(2) 0.01215(8) Uani 1 1 d . . . . .
C3 C 0.32135(11) 0.31075(16) 0.78501(8) 0.0212(4) Uani 1 1 d . . . . .
H3 H 0.3199 0.3537 0.8201 0.025 Uiso 1 1 calc R U . . .
C4 C 0.27610(11) 0.22425(15) 0.78572(9) 0.0220(4) Uani 1 1 d . . . . .
H4 H 0.2440 0.2077 0.8213 0.026 Uiso 1 1 calc R U . . .
C5 C 0.27778(11) 0.16174(14) 0.73427(9) 0.0191(4) Uani 1 1 d . . . . .
H5 H 0.2458 0.1031 0.7345 0.023 Uiso 1 1 calc R U . . .
C6 C 0.32622(11) 0.18461(13) 0.68219(8) 0.0155(3) Uani 1 1 d . . . . .
C7 C 0.42219(11) 0.42670(14) 0.73099(9) 0.0193(4) Uani 1 1 d . . . . .
H7A H 0.4396 0.4460 0.7736 0.023 Uiso 1 1 calc R U . . .
H7AB H 0.3922 0.4823 0.7115 0.023 Uiso 1 1 calc R U . . .
C8 C 0.32947(12) 0.11700(14) 0.62611(8) 0.0172(3) Uani 1 1 d . . . . .
H8A H 0.2742 0.0891 0.6176 0.021 Uiso 1 1 calc R U . . .
H8AB H 0.3683 0.0621 0.6339 0.021 Uiso 1 1 calc R U . . .
C9 C 0.58079(11) 0.32939(14) 0.74011(8) 0.0182(4) Uani 1 1 d . . . . .
H9 H 0.6265 0.2988 0.7155 0.022 Uiso 1 1 calc R U . . .
C10 C 0.53989(12) 0.24658(15) 0.77799(9) 0.0209(4) Uani 1 1 d . . . . .
H10A H 0.5005 0.2751 0.8077 0.031 Uiso 1 1 calc R U . . .
H10B H 0.5822 0.2099 0.8009 0.031 Uiso 1 1 calc R U . . .
H10C H 0.5108 0.2019 0.7495 0.031 Uiso 1 1 calc R U . . .
C11 C 0.62029(14) 0.40198(16) 0.78588(9) 0.0274(4) Uani 1 1 d . . . . .
H11A H 0.6520 0.4512 0.7625 0.041 Uiso 1 1 calc R U . . .
H11B H 0.6571 0.3663 0.8143 0.041 Uiso 1 1 calc R U . . .
H11C H 0.5771 0.4349 0.8101 0.041 Uiso 1 1 calc R U . . .
C12 C 0.56841(11) 0.50292(13) 0.66189(8) 0.0171(3) Uani 1 1 d . . . . .
H12 H 0.5759 0.5428 0.7008 0.021 Uiso 1 1 calc R U . . .
C13 C 0.52233(12) 0.56657(14) 0.61476(9) 0.0215(4) Uani 1 1 d . . . . .
H13A H 0.5185 0.5316 0.5748 0.032 Uiso 1 1 calc R U . . .
H13B H 0.5521 0.6286 0.6088 0.032 Uiso 1 1 calc R U . . .
H13C H 0.4667 0.5804 0.6304 0.032 Uiso 1 1 calc R U . . .
C14 C 0.65456(12) 0.47774(15) 0.63657(9) 0.0218(4) Uani 1 1 d . . . . .
H14A H 0.6491 0.4408 0.5974 0.033 Uiso 1 1 calc R U . . .
H14B H 0.6842 0.4377 0.6673 0.033 Uiso 1 1 calc R U . . .
H14C H 0.6852 0.5387 0.6288 0.033 Uiso 1 1 calc R U . . .
C15 C 0.40665(11) 0.09782(13) 0.50451(8) 0.0156(3) Uani 1 1 d . . . . .
H15 H 0.4442 0.0556 0.5301 0.019 Uiso 1 1 calc R U . . .
C16 C 0.34058(13) 0.02877(15) 0.47895(10) 0.0272(4) Uani 1 1 d . . . . .
H16A H 0.3066 0.0640 0.4483 0.041 Uiso 1 1 calc R U . . .
H16B H 0.3057 0.0057 0.5134 0.041 Uiso 1 1 calc R U . . .
H16C H 0.3670 -0.0278 0.4587 0.041 Uiso 1 1 calc R U . . .
C17 C 0.45991(12) 0.13936(14) 0.45171(9) 0.0211(4) Uani 1 1 d . . . . .
H17A H 0.4266 0.1834 0.4257 0.032 Uiso 1 1 calc R U . . .
H17B H 0.4810 0.0852 0.4260 0.032 Uiso 1 1 calc R U . . .
H17C H 0.5063 0.1761 0.4696 0.032 Uiso 1 1 calc R U . . .
C18 C 0.26605(11) 0.23178(13) 0.52336(8) 0.0164(3) Uani 1 1 d . . . . .
H18 H 0.2377 0.1707 0.5086 0.020 Uiso 1 1 calc R U . . .
C19 C 0.20762(11) 0.28061(14) 0.57035(9) 0.0192(4) Uani 1 1 d . . . . .
H19A H 0.2335 0.3401 0.5872 0.029 Uiso 1 1 calc R U . . .
H19B H 0.1959 0.2347 0.6045 0.029 Uiso 1 1 calc R U . . .
H19C H 0.1560 0.2983 0.5493 0.029 Uiso 1 1 calc R U . . .
C20 C 0.27890(12) 0.29614(15) 0.46537(9) 0.0217(4) Uani 1 1 d . . . . .
H20A H 0.3112 0.2598 0.4343 0.032 Uiso 1 1 calc R U . . .
H20B H 0.3084 0.3562 0.4772 0.032 Uiso 1 1 calc R U . . .
H20C H 0.2252 0.3136 0.4475 0.032 Uiso 1 1 calc R U . . .
C22 C 0.38615(11) 0.40052(14) 0.59003(8) 0.0166(3) Uani 1 1 d . . . . .
C21 C 0.52178(11) 0.32823(13) 0.54564(8) 0.0159(3) Uani 1 1 d . . . . .

loop_
_atom_site_aniso_label
_atom_site_aniso_U_11
_atom_site_aniso_U_22
_atom_site_aniso_U_33
_atom_site_aniso_U_23
_atom_site_aniso_U_13
_atom_site_aniso_U_12
Br1 0.01812(8) 0.01734(9) 0.01952(9) -0.00172(7) -0.00252(7) 0.00631(7)
C1 0.0117(7) 0.0210(9) 0.0119(7) 0.0011(6) 0.0002(6) 0.0030(6)
P1 0.01352(19) 0.0145(2) 0.01271(19) -0.00141(16) -0.00077(16) 0.00043(16)
O1 0.0199(6) 0.0269(7) 0.0188(7) -0.0002(5) 0.0042(5) -0.0013(6)
Fe1 0.01079(10) 0.01215(11) 0.01061(11) -0.00075(9) 0.00020(9) 0.00171(9)
C2 0.0123(7) 0.0235(9) 0.0148(8) -0.0012(7) -0.0001(6) 0.0029(7)
O2 0.0202(6) 0.0174(7) 0.0335(8) -0.0020(6) -0.0059(6) 0.0037(5)
P2 0.01226(19) 0.01258(19) 0.01162(18) -0.00058(16) 0.00022(15) 0.00113(16)
C3 0.0166(8) 0.0339(11) 0.0132(8) -0.0028(8) 0.0013(7) 0.0051(8)
C4 0.0161(8) 0.0354(11) 0.0146(8) 0.0048(8) 0.0043(7) 0.0039(8)
C5 0.0155(8) 0.0238(9) 0.0180(8) 0.0052(7) 0.0007(7) -0.0002(7)
C6 0.0142(8) 0.0190(8) 0.0132(7) 0.0019(6) 0.0000(6) 0.0025(6)
C7 0.0185(8) 0.0217(9) 0.0179(8) -0.0076(7) 0.0011(7) 0.0014(7)
C8 0.0205(8) 0.0174(8) 0.0137(8) 0.0027(7) 0.0004(7) -0.0024(7)
C9 0.0162(8) 0.0220(9) 0.0163(8) 0.0013(7) -0.0039(7) -0.0014(7)
C10 0.0220(9) 0.0242(9) 0.0165(8) 0.0051(7) -0.0034(7) -0.0023(8)
C11 0.0316(11) 0.0305(11) 0.0201(9) 0.0009(8) -0.0108(8) -0.0083(9)
C12 0.0187(8) 0.0146(8) 0.0182(8) -0.0020(7) -0.0023(7) -0.0010(7)
C13 0.0253(9) 0.0147(8) 0.0244(9) 0.0007(7) -0.0034(8) 0.0004(7)
C14 0.0186(8) 0.0233(9) 0.0235(9) 0.0027(7) -0.0007(7) -0.0036(7)
C15 0.0167(8) 0.0138(8) 0.0162(8) -0.0028(6) 0.0002(7) 0.0026(6)
C16 0.0276(10) 0.0214(10) 0.0325(11) -0.0128(8) 0.0095(9) -0.0073(8)
C17 0.0210(9) 0.0192(9) 0.0230(9) -0.0054(7) 0.0068(7) -0.0011(7)
C18 0.0136(7) 0.0186(8) 0.0169(8) -0.0036(7) -0.0015(6) 0.0021(7)
C19 0.0132(7) 0.0235(10) 0.0208(9) -0.0027(7) 0.0007(7) 0.0027(7)
C20 0.0219(9) 0.0271(10) 0.0159(8) -0.0010(7) -0.0021(7) 0.0097(8)
C22 0.0144(7) 0.0189(8) 0.0165(8) -0.0034(7) -0.0011(7) -0.0022(7)
C21 0.0163(8) 0.0159(8) 0.0154(8) -0.0018(6) -0.0032(6) 0.0026(6)

loop_
_atom_type_symbol
_atom_type_description
_atom_type_scat_dispersion_real
_atom_type_scat_dispersion_imag
_atom_type_scat_source
C C 0.0033 0.0016 'International Tables Vol C Tables 4.2.6.8 and 6.1.1.4'
H H 0.0000 0.0000 'International Tables Vol C Tables 4.2.6.8 and 6.1.1.4'
Br Br -0.2901 2.4595 'International Tables Vol C Tables 4.2.6.8 and 6.1.1.4'
Fe Fe 0.3463 0.8444 'International Tables Vol C Tables 4.2.6.8 and 6.1.1.4'
O O 0.0106 0.0060 'International Tables Vol C Tables 4.2.6.8 and 6.1.1.4'
P P 0.1023 0.0942 'International Tables Vol C Tables 4.2.6.8 and 6.1.1.4'

loop_
_geom_angle_atom_site_label_1
_geom_angle_atom_site_label_2
_geom_angle_atom_site_label_3
_geom_angle
_geom_angle_site_symmetry_1
_geom_angle_site_symmetry_3
_geom_angle_publ_flag
C6 C1 C2 118.21(16) . . ?
C6 C1 Fe1 120.85(13) . . ?
C2 C1 Fe1 120.93(13) . . ?
C7 P1 C12 107.98(9) . . ?
C7 P1 C9 103.73(9) . . ?
C12 P1 C9 102.94(8) . . ?
C7 P1 Fe1 101.40(6) . . ?
C12 P1 Fe1 119.16(6) . . ?
C9 P1 Fe1 120.15(6) . . ?
C22 Fe1 C21 93.89(8) . . ?
C22 Fe1 C1 88.09(8) . . ?
C21 Fe1 C1 176.28(7) . . ?
C22 Fe1 P1 89.84(6) . . ?
C21 Fe1 P1 97.40(6) . . ?
C1 Fe1 P1 79.45(5) . . ?
C22 Fe1 P2 93.22(6) . . ?
C21 Fe1 P2 101.41(6) . . ?
C1 Fe1 P2 81.60(5) . . ?
P1 Fe1 P2 160.69(2) . . ?
C22 Fe1 Br1 177.40(6) . . ?
C21 Fe1 Br1 84.35(6) . . ?
C1 Fe1 Br1 93.77(5) . . ?
P1 Fe1 Br1 92.281(16) . . ?
P2 Fe1 Br1 85.267(16) . . ?
C3 C2 C1 120.63(17) . . ?
C3 C2 C7 121.80(16) . . ?
C1 C2 C7 117.43(15) . . ?
C8 P2 C18 102.60(8) . . ?
C8 P2 C15 103.19(8) . . ?
C18 P2 C15 104.88(8) . . ?
C8 P2 Fe1 101.33(6) . . ?
C18 P2 Fe1 120.95(6) . . ?
C15 P2 Fe1 120.70(6) . . ?
C4 C3 C2 120.13(17) . . ?
C4 C3 H3 119.9 . . ?
C2 C3 H3 119.9 . . ?
C3 C4 C5 119.94(17) . . ?
C3 C4 H4 120.0 . . ?
C5 C4 H4 120.0 . . ?
C4 C5 C6 120.38(18) . . ?
C4 C5 H5 119.8 . . ?
C6 C5 H5 119.8 . . ?
C5 C6 C1 120.62(17) . . ?
C5 C6 C8 121.11(16) . . ?
C1 C6 C8 118.26(15) . . ?
C2 C7 P1 103.64(12) . . ?
C2 C7 H7A 111.0 . . ?
P1 C7 H7A 111.0 . . ?
C2 C7 H7AB 111.0 . . ?
P1 C7 H7AB 111.0 . . ?
H7A C7 H7AB 109.0 . . ?
C6 C8 P2 107.04(12) . . ?
C6 C8 H8A 110.3 . . ?
P2 C8 H8A 110.3 . . ?
C6 C8 H8AB 110.3 . . ?
P2 C8 H8AB 110.3 . . ?
H8A C8 H8AB 108.6 . . ?
C11 C9 C10 108.39(16) . . ?
C11 C9 P1 112.81(13) . . ?
C10 C9 P1 114.03(13) . . ?
C11 C9 H9 107.1 . . ?
C10 C9 H9 107.1 . . ?
P1 C9 H9 107.1 . . ?
C9 C10 H10A 109.5 . . ?
C9 C10 H10B 109.5 . . ?
H10A C10 H10B 109.5 . . ?
C9 C10 H10C 109.5 . . ?
H10A C10 H10C 109.5 . . ?
H10B C10 H10C 109.5 . . ?
C9 C11 H11A 109.5 . . ?
C9 C11 H11B 109.5 . . ?
H11A C11 H11B 109.5 . . ?
C9 C11 H11C 109.5 . . ?
H11A C11 H11C 109.5 . . ?
H11B C11 H11C 109.5 . . ?
C13 C12 C14 109.83(16) . . ?
C13 C12 P1 112.79(13) . . ?
C14 C12 P1 111.13(13) . . ?
C13 C12 H12 107.6 . . ?
C14 C12 H12 107.6 . . ?
P1 C12 H12 107.6 . . ?
C12 C13 H13A 109.5 . . ?
C12 C13 H13B 109.5 . . ?
H13A C13 H13B 109.5 . . ?
C12 C13 H13C 109.5 . . ?
H13A C13 H13C 109.5 . . ?
H13B C13 H13C 109.5 . . ?
C12 C14 H14A 109.5 . . ?
C12 C14 H14B 109.5 . . ?
H14A C14 H14B 109.5 . . ?
C12 C14 H14C 109.5 . . ?
H14A C14 H14C 109.5 . . ?
H14B C14 H14C 109.5 . . ?
C16 C15 C17 111.04(15) . . ?
C16 C15 P2 112.86(13) . . ?
C17 C15 P2 114.90(12) . . ?
C16 C15 H15 105.7 . . ?
C17 C15 H15 105.7 . . ?
P2 C15 H15 105.7 . . ?
C15 C16 H16A 109.5 . . ?
C15 C16 H16B 109.5 . . ?
H16A C16 H16B 109.5 . . ?
C15 C16 H16C 109.5 . . ?
H16A C16 H16C 109.5 . . ?
H16B C16 H16C 109.5 . . ?
C15 C17 H17A 109.5 . . ?
C15 C17 H17B 109.5 . . ?
H17A C17 H17B 109.5 . . ?
C15 C17 H17C 109.5 . . ?
H17A C17 H17C 109.5 . . ?
H17B C17 H17C 109.5 . . ?
C20 C18 C19 111.59(15) . . ?
C20 C18 P2 112.81(12) . . ?
C19 C18 P2 112.86(12) . . ?
C20 C18 H18 106.3 . . ?
C19 C18 H18 106.3 . . ?
P2 C18 H18 106.3 . . ?
C18 C19 H19A 109.5 . . ?
C18 C19 H19B 109.5 . . ?
H19A C19 H19B 109.5 . . ?
C18 C19 H19C 109.5 . . ?
H19A C19 H19C 109.5 . . ?
H19B C19 H19C 109.5 . . ?
C18 C20 H20A 109.5 . . ?
C18 C20 H20B 109.5 . . ?
H20A C20 H20B 109.5 . . ?
C18 C20 H20C 109.5 . . ?
H20A C20 H20C 109.5 . . ?
H20B C20 H20C 109.5 . . ?
O2 C22 Fe1 178.86(17) . . ?
O1 C21 Fe1 177.44(16) . . ?

loop_
_geom_bond_atom_site_label_1
_geom_bond_atom_site_label_2
_geom_bond_distance
_geom_bond_site_symmetry_2
_geom_bond_publ_flag
Br1 Fe1 2.5209(3) . ?
C1 C6 1.404(3) . ?
C1 C2 1.410(2) . ?
C1 Fe1 2.0362(17) . ?
P1 C7 1.8325(18) . ?
P1 C12 1.8515(19) . ?
P1 C9 1.8528(18) . ?
P1 Fe1 2.2602(5) . ?
O1 C21 1.149(2) . ?
Fe1 C22 1.7380(19) . ?
Fe1 C21 1.8050(19) . ?
Fe1 P2 2.2731(5) . ?
C2 C3 1.403(3) . ?
C2 C7 1.513(3) . ?
O2 C22 1.146(2) . ?
P2 C8 1.8390(18) . ?
P2 C18 1.8567(18) . ?
P2 C15 1.8588(17) . ?
C3 C4 1.386(3) . ?
C3 H3 0.9500 . ?
C4 C5 1.390(3) . ?
C4 H4 0.9500 . ?
C5 C6 1.398(2) . ?
C5 H5 0.9500 . ?
C6 C8 1.512(2) . ?
C7 H7A 0.9900 . ?
C7 H7AB 0.9900 . ?
C8 H8A 0.9900 . ?
C8 H8AB 0.9900 . ?
C9 C11 1.530(3) . ?
C9 C10 1.537(3) . ?
C9 H9 1.0000 . ?
C10 H10A 0.9800 . ?
C10 H10B 0.9800 . ?
C10 H10C 0.9800 . ?
C11 H11A 0.9800 . ?
C11 H11B 0.9800 . ?
C11 H11C 0.9800 . ?
C12 C13 1.524(3) . ?
C12 C14 1.537(3) . ?
C12 H12 1.0000 . ?
C13 H13A 0.9800 . ?
C13 H13B 0.9800 . ?
C13 H13C 0.9800 . ?
C14 H14A 0.9800 . ?
C14 H14B 0.9800 . ?
C14 H14C 0.9800 . ?
C15 C16 1.526(3) . ?
C15 C17 1.530(3) . ?
C15 H15 1.0000 . ?
C16 H16A 0.9800 . ?
C16 H16B 0.9800 . ?
C16 H16C 0.9800 . ?
C17 H17A 0.9800 . ?
C17 H17B 0.9800 . ?
C17 H17C 0.9800 . ?
C18 C20 1.532(3) . ?
C18 C19 1.532(2) . ?
C18 H18 1.0000 . ?
C19 H19A 0.9800 . ?
C19 H19B 0.9800 . ?
C19 H19C 0.9800 . ?
C20 H20A 0.9800 . ?
C20 H20B 0.9800 . ?
C20 H20C 0.9800 . ?
